data_2230967
loop_
_publ_author_name
'Liu, Shang Yuan'
'Wang, Ying'

_publ_section_title
;
 2,6-Bis(4<i>H</i>-1,2,4-triazol-4-yl)pyridine dihydrate
;
_journal_coeditor_code ZS2114
_journal_issue 7
_journal_name_full 'Acta Crystallographica Section E'
_journal_page_first o1631
_journal_paper_doi 10.1107/S1600536811022215
_journal_volume 67
_journal_year 2011
_chemical_formula_iupac 'C9 H7 N7, 2H2 O'
_chemical_formula_moiety 'C9 H7 N7, 2(H2 O)'
_chemical_formula_sum 'C9 H11 N7 O2'
_chemical_formula_weight 249.25
_chemical_name_systematic
;
2,6-Bis(4<i>H</i>-1,2,4-triazol-4-yl)pyridine dihydrate
;
_space_group_IT_number 4
_symmetry_cell_setting monoclinic
_symmetry_space_group_name_Hall 'P 2yb'
_symmetry_space_group_name_H-M 'P 1 21 1'
_atom_sites_solution_hydrogens geom
_atom_sites_solution_primary direct
_atom_sites_solution_secondary difmap
_audit_creation_method SHELXL-97
_cell_angle_alpha 90.00
_cell_angle_beta 111.158(9)
_cell_angle_gamma 90.00
_cell_formula_units_Z 4
_cell_length_a 7.052(8)
_cell_length_b 17.862(16)
_cell_length_c 9.715(8)
_cell_measurement_reflns_used 1604
_cell_measurement_temperature 293(2)
_cell_measurement_theta_max 23.09
_cell_measurement_theta_min 2.28
_cell_volume 1141.2(19)
_computing_cell_refinement 'SAINT (Bruker, 2001)'
_computing_data_collection 'SMART (Bruker, 2001)'
_computing_data_reduction 'SAINT (Bruker, 2001)'
_computing_molecular_graphics 'SHELXTL (Sheldrick, 2008)'
_computing_publication_material 'SHELXTL (Sheldrick, 2008)'
_computing_structure_refinement 'SHELXL97 (Sheldrick, 2008)'
_computing_structure_solution 'SHELXS97 (Sheldrick, 2008)'
_diffrn_ambient_temperature 293(2)
_diffrn_measured_fraction_theta_full 0.999
_diffrn_measured_fraction_theta_max 0.999
_diffrn_measurement_device_type 'Bruker APEXII CCD area-detector'
_diffrn_measurement_method '\f and \w'
_diffrn_radiation_monochromator graphite
_diffrn_radiation_source 'fine-focus sealed tube'
_diffrn_radiation_type MoK\a
_diffrn_radiation_wavelength 0.71073
_diffrn_reflns_av_R_equivalents 0.028
_diffrn_reflns_av_sigmaI/netI 0.0885
_diffrn_reflns_limit_h_max 8
_diffrn_reflns_limit_h_min -7
_diffrn_reflns_limit_k_max 21
_diffrn_reflns_limit_k_min -20
_diffrn_reflns_limit_l_max 9
_diffrn_reflns_limit_l_min -11
_diffrn_reflns_number 6610
_diffrn_reflns_theta_full 25.03
_diffrn_reflns_theta_max 25.00
_diffrn_reflns_theta_min 2.25
_diffrn_standards_number 0
_exptl_absorpt_coefficient_mu 0.110
_exptl_absorpt_correction_T_max 1.0000
_exptl_absorpt_correction_T_min 0.63516
_exptl_absorpt_correction_type multi-scan
_exptl_absorpt_process_details '(SADABS; Sheldrick, 1996)'
_exptl_crystal_colour colorless
_exptl_crystal_density_diffrn 1.451
_exptl_crystal_density_method 'not measured'
_exptl_crystal_description block
_exptl_crystal_F_000 520
_exptl_crystal_size_max 0.30
_exptl_crystal_size_mid 0.29
_exptl_crystal_size_min 0.10
_refine_diff_density_max 0.129
_refine_diff_density_min -0.185
_refine_ls_extinction_method none
_refine_ls_goodness_of_fit_ref 1.186
_refine_ls_hydrogen_treatment constr
_refine_ls_matrix_type full
_refine_ls_number_parameters 325
_refine_ls_number_reflns 2096
_refine_ls_number_restraints 1
_refine_ls_restrained_S_all 1.185
_refine_ls_R_factor_all 0.0455
_refine_ls_R_factor_gt 0.0355
_refine_ls_shift/su_max 0.000
_refine_ls_shift/su_mean 0.000
_refine_ls_structure_factor_coef Fsqd
_refine_ls_weighting_details 'calc w=1/[\s^2^(Fo^2^)+(0.020P)^2^] where P=(Fo^2^+2Fc^2^)/3'
_refine_ls_weighting_scheme calc
_refine_ls_wR_factor_gt 0.0884
_refine_ls_wR_factor_ref 0.0935
_reflns_number_gt 1789
_reflns_number_total 2096
_reflns_threshold_expression I>2\s(I)
_cod_data_source_file zs2114.cif
_cod_data_source_block I
_cod_original_sg_symbol_H-M 'P 21'
_cod_database_code 2230967
_cod_database_fobs_code 2230967

loop_
_symmetry_equiv_pos_as_xyz
'x, y, z'
'-x, y+1/2, -z'

loop_
_atom_site_aniso_label
_atom_site_aniso_U_11
_atom_site_aniso_U_22
_atom_site_aniso_U_33
_atom_site_aniso_U_12
_atom_site_aniso_U_13
_atom_site_aniso_U_23
N1 0.0556(17) 0.0435(18) 0.0387(14) -0.0044(14) 0.0102(13) -0.0062(12)
N2 0.0578(18) 0.0382(16) 0.0420(15) -0.0014(13) 0.0087(13) -0.0034(12)
N3 0.0405(14) 0.0313(14) 0.0313(12) 0.0007(11) 0.0065(11) 0.0000(10)
N4 0.0365(13) 0.0302(15) 0.0320(13) 0.0022(10) 0.0061(10) 0.0011(10)
N5 0.0399(13) 0.0300(13) 0.0325(12) 0.0003(12) 0.0058(10) -0.0001(11)
N6 0.0450(15) 0.0418(18) 0.0363(15) 0.0030(13) 0.0037(13) 0.0064(11)
N7 0.0549(17) 0.0401(18) 0.0361(14) -0.0026(13) 0.0007(13) -0.0027(11)
C1 0.0438(17) 0.0359(19) 0.0329(16) -0.0033(15) 0.0060(14) -0.0015(13)
C2 0.0513(18) 0.0361(19) 0.0365(16) -0.0009(16) 0.0069(14) -0.0024(14)
C3 0.0423(17) 0.0285(17) 0.0321(15) 0.0009(13) 0.0113(13) 0.0007(12)
C4 0.0451(18) 0.0398(18) 0.0367(16) 0.0028(15) 0.0026(14) 0.0019(14)
C5 0.0510(19) 0.0327(18) 0.0453(18) 0.0074(14) 0.0088(15) 0.0118(13)
C6 0.0530(19) 0.0283(17) 0.0399(17) 0.0025(14) 0.0090(15) 0.0006(12)
C7 0.0378(16) 0.0309(16) 0.0306(14) -0.0009(14) 0.0085(12) 0.0004(13)
C8 0.053(2) 0.0309(18) 0.0411(19) -0.0016(14) 0.0058(16) -0.0023(13)
C9 0.0444(17) 0.0328(18) 0.0389(17) 0.0037(13) 0.0105(14) 0.0047(13)
N8 0.0491(16) 0.0393(17) 0.0369(15) 0.0010(12) 0.0082(13) 0.0032(11)
N9 0.0524(17) 0.0416(18) 0.0373(15) 0.0004(13) 0.0022(13) -0.0022(12)
N10 0.0393(13) 0.0306(13) 0.0305(12) 0.0007(12) 0.0038(10) -0.0002(11)
N11 0.0371(14) 0.0328(15) 0.0318(12) -0.0036(11) 0.0088(11) -0.0003(10)
N12 0.0427(14) 0.0308(15) 0.0307(13) 0.0007(11) 0.0039(11) 0.0011(10)
N13 0.0616(18) 0.0407(18) 0.0473(16) 0.0017(14) -0.0004(14) 0.0062(12)
N14 0.070(2) 0.0359(16) 0.0506(17) 0.0075(14) 0.0045(15) 0.0061(13)
C10 0.051(2) 0.0343(19) 0.0425(17) -0.0004(15) 0.0077(16) -0.0026(14)
C11 0.0459(17) 0.0308(17) 0.0377(16) -0.0008(13) 0.0087(14) 0.0012(12)
C12 0.0378(15) 0.0316(16) 0.0316(14) -0.0007(13) 0.0102(12) 0.0014(13)
C13 0.054(2) 0.0283(18) 0.0412(17) 0.0043(14) 0.0083(15) -0.0008(13)
C14 0.058(2) 0.035(2) 0.0407(17) -0.0034(15) 0.0066(16) -0.0083(14)
C15 0.0457(18) 0.0387(18) 0.0355(15) -0.0011(15) 0.0050(14) -0.0013(14)
C16 0.0363(16) 0.0315(17) 0.0316(14) -0.0002(13) 0.0096(13) 0.0021(12)
C17 0.050(2) 0.0362(19) 0.0370(17) -0.0035(15) 0.0014(14) 0.0027(14)
C18 0.064(2) 0.0342(19) 0.0401(16) 0.0020(17) 0.0021(15) -0.0022(14)
O1 0.0880(18) 0.0428(14) 0.0407(12) -0.0062(13) 0.0001(12) -0.0008(10)
O2 0.0855(19) 0.0621(18) 0.0589(15) 0.0193(15) 0.0128(14) 0.0157(13)
O3 0.0718(18) 0.0639(17) 0.0754(18) -0.0105(14) 0.0103(14) -0.0183(14)
O4 0.0628(15) 0.0468(15) 0.0571(13) -0.0005(12) -0.0034(12) 0.0059(11)

loop_
_atom_site_type_symbol
_atom_site_label
_atom_site_fract_x
_atom_site_fract_y
_atom_site_fract_z
_atom_site_U_iso_or_equiv
_atom_site_thermal_displace_type
_atom_site_calc_flag
_atom_site_refinement_flags
_atom_site_occupancy
N N1 0.8333(4) 0.57130(16) 0.3342(3) 0.0478(9) Uani . . 1.000
N N2 0.7010(5) 0.60054(15) 0.2019(3) 0.0486(9) Uani . . 1.000
N N3 0.7201(4) 0.47959(13) 0.1779(2) 0.0362(8) Uani . . 1.000
N N4 0.5316(4) 0.40426(13) -0.0145(2) 0.0346(8) Uani . . 1.000
N N5 0.3281(4) 0.33831(14) -0.2179(2) 0.0361(7) Uani . . 1.000
N N6 0.1060(4) 0.37967(15) -0.4259(3) 0.0441(9) Uani . . 1.000
N N7 0.0990(4) 0.30183(16) -0.4263(3) 0.0481(9) Uani . . 1.000
C C1 0.8413(5) 0.49967(18) 0.3165(3) 0.0397(10) Uani . . 1.000
C C2 0.6375(5) 0.54465(17) 0.1118(3) 0.0438(10) Uani . . 1.000
C C3 0.6778(4) 0.40638(17) 0.1168(3) 0.0349(9) Uani . . 1.000
C C4 0.7786(5) 0.34433(19) 0.1922(3) 0.0439(10) Uani . . 1.000
C C5 0.7209(5) 0.27547(18) 0.1262(3) 0.0454(11) Uani . . 1.000
C C6 0.5697(5) 0.27085(18) -0.0111(3) 0.0426(10) Uani . . 1.000
C C7 0.4817(4) 0.33686(17) -0.0757(3) 0.0342(9) Uani . . 1.000
C C8 0.2312(5) 0.27945(18) -0.3025(3) 0.0448(11) Uani . . 1.000
C C9 0.2422(5) 0.39963(17) -0.3011(3) 0.0400(10) Uani . . 1.000
N N8 0.9611(4) 0.38269(15) 0.9078(3) 0.0438(9) Uani . . 1.000
N N9 0.9503(4) 0.46049(16) 0.9104(3) 0.0476(10) Uani . . 1.000
N N10 0.7369(4) 0.41986(14) 0.6977(2) 0.0359(7) Uani . . 1.000
N N11 0.5207(4) 0.48637(13) 0.5001(3) 0.0349(8) Uani . . 1.000
N N12 0.3162(4) 0.56230(14) 0.3130(2) 0.0373(8) Uani . . 1.000
N N13 0.1657(5) 0.65496(17) 0.1704(3) 0.0554(10) Uani . . 1.000
N N14 0.2856(5) 0.68389(16) 0.3071(3) 0.0569(10) Uani . . 1.000
C C10 0.8165(5) 0.48092(18) 0.7842(3) 0.0451(11) Uani . . 1.000
C C11 0.8331(5) 0.36112(17) 0.7816(3) 0.0399(10) Uani . . 1.000
C C12 0.5915(4) 0.41913(18) 0.5521(3) 0.0343(9) Uani . . 1.000
C C13 0.5325(5) 0.35351(17) 0.4748(3) 0.0436(11) Uani . . 1.000
C C14 0.3899(5) 0.35832(18) 0.3354(3) 0.0477(11) Uani . . 1.000
C C15 0.3103(5) 0.42704(18) 0.2768(3) 0.0426(10) Uani . . 1.000
C C16 0.3835(4) 0.48866(17) 0.3647(3) 0.0339(9) Uani . . 1.000
C C17 0.1877(5) 0.58319(18) 0.1776(3) 0.0450(11) Uani . . 1.000
C C18 0.3716(5) 0.62737(18) 0.3880(3) 0.0507(11) Uani . . 1.000
O O1 0.0057(4) 0.16140(14) 0.4125(2) 0.0636(9) Uani . . 1.000
O O2 0.3057(5) 0.15947(15) 0.2795(3) 0.0725(10) Uani . . 1.000
O O3 0.6429(5) 0.08242(16) 0.2340(3) 0.0749(10) Uani . . 1.000
O O4 0.1440(4) 0.24252(14) 0.0311(2) 0.0625(8) Uani . . 1.000
H H1 0.91930 0.46660 0.38870 0.0480 Uiso calc R 1.000
H H2 0.54740 0.54870 0.01480 0.0530 Uiso calc R 1.000
H H4 0.88170 0.34870 0.28420 0.0530 Uiso calc R 1.000
H H5 0.78400 0.23220 0.17450 0.0540 Uiso calc R 1.000
H H6 0.52900 0.22510 -0.05800 0.0510 Uiso calc R 1.000
H H8 0.25680 0.22950 -0.27490 0.0530 Uiso calc R 1.000
H H9 0.27680 0.44890 -0.27220 0.0480 Uiso calc R 1.000
H H10 0.78000 0.53030 0.75650 0.0540 Uiso calc R 1.000
H H11 0.81000 0.31140 0.75220 0.0480 Uiso calc R 1.000
H H13 0.58720 0.30770 0.51560 0.0520 Uiso calc R 1.000
H H14 0.34610 0.31510 0.27950 0.0570 Uiso calc R 1.000
H H15 0.21210 0.43130 0.18270 0.0510 Uiso calc R 1.000
H H17 0.12400 0.55040 0.10040 0.0540 Uiso calc R 1.000
H H18 0.46030 0.63090 0.48550 0.0610 Uiso calc R 1.000
H H1A 0.04450 0.12750 0.47830 0.0760 Uiso . R 1.000
H H1B 0.02170 0.20560 0.44750 0.0760 Uiso . R 1.000
H H2A 0.26290 0.18190 0.19670 0.0870 Uiso . R 1.000
H H2B 0.22270 0.15830 0.32480 0.0870 Uiso . R 1.000
H H3A 0.75790 0.10000 0.28750 0.0900 Uiso . R 1.000
H H3B 0.53790 0.10490 0.23620 0.0900 Uiso . R 1.000
H H4A 0.06240 0.21210 -0.02880 0.0750 Uiso . R 1.000
H H4B 0.11000 0.28830 0.01600 0.0750 Uiso . R 1.000

loop_
_atom_type_symbol
_atom_type_description
_atom_type_scat_dispersion_real
_atom_type_scat_dispersion_imag
_atom_type_scat_source
C C 0.0033 0.0016 'International Tables Vol C Tables 4.2.6.8 and 6.1.1.4'
H H 0.0000 0.0000 'International Tables Vol C Tables 4.2.6.8 and 6.1.1.4'
N N 0.0061 0.0033 'International Tables Vol C Tables 4.2.6.8 and 6.1.1.4'
O O 0.0106 0.0060 'International Tables Vol C Tables 4.2.6.8 and 6.1.1.4'

loop_
_geom_angle_atom_site_label_1
_geom_angle_atom_site_label_2
_geom_angle_atom_site_label_3
_geom_angle_site_symmetry_1
_geom_angle_site_symmetry_2
_geom_angle_site_symmetry_3
_geom_angle
_geom_angle_publ_flag
H1A O1 H1B . . . 114.00 no
H2A O2 H2B . . . 115.00 no
H3A O3 H3B . . . 117.00 no
N2 N1 C1 . . . 107.2(3) no
N1 N2 C2 . . . 106.8(3) no
C1 N3 C2 . . . 104.7(2) no
C1 N3 C3 . . . 128.3(2) no
C2 N3 C3 . . . 127.0(2) no
C3 N4 C7 . . . 116.5(2) no
C8 N5 C9 . . . 104.1(2) no
C7 N5 C8 . . . 128.2(3) no
C7 N5 C9 . . . 127.7(3) no
N7 N6 C9 . . . 106.9(3) no
N6 N7 C8 . . . 107.1(3) no
H4A O4 H4B . . . 115.00 no
N9 N8 C11 . . . 106.9(3) no
N8 N9 C10 . . . 106.8(3) no
C10 N10 C12 . . . 127.6(3) no
C10 N10 C11 . . . 104.1(2) no
C11 N10 C12 . . . 128.3(3) no
C12 N11 C16 . . . 116.5(3) no
C17 N12 C18 . . . 104.4(2) no
C16 N12 C17 . . . 128.1(2) no
C16 N12 C18 . . . 127.4(2) no
N14 N13 C17 . . . 107.3(3) no
N13 N14 C18 . . . 106.3(3) no
N1 C1 N3 . . . 110.5(3) no
N2 C2 N3 . . . 110.9(3) no
N3 C3 C4 . . . 121.9(3) no
N4 C3 C4 . . . 124.4(3) no
N3 C3 N4 . . . 113.7(2) no
C3 C4 C5 . . . 117.5(3) no
C4 C5 C6 . . . 120.0(3) no
C5 C6 C7 . . . 117.1(3) no
N4 C7 N5 . . . 113.9(2) no
N5 C7 C6 . . . 121.5(3) no
N4 C7 C6 . . . 124.6(3) no
N5 C8 N7 . . . 111.2(3) no
N5 C9 N6 . . . 110.7(3) no
N1 C1 H1 . . . 125.00 no
N3 C1 H1 . . . 125.00 no
N2 C2 H2 . . . 125.00 no
N3 C2 H2 . . . 125.00 no
C3 C4 H4 . . . 121.00 no
C5 C4 H4 . . . 121.00 no
C4 C5 H5 . . . 120.00 no
C6 C5 H5 . . . 120.00 no
C5 C6 H6 . . . 121.00 no
C7 C6 H6 . . . 121.00 no
N5 C8 H8 . . . 124.00 no
N7 C8 H8 . . . 124.00 no
N6 C9 H9 . . . 125.00 no
N5 C9 H9 . . . 125.00 no
N9 C10 N10 . . . 110.7(3) no
N8 C11 N10 . . . 111.6(3) no
N10 C12 C13 . . . 121.4(3) no
N11 C12 C13 . . . 124.5(3) no
N10 C12 N11 . . . 114.1(3) no
C12 C13 C14 . . . 117.2(3) no
C13 C14 C15 . . . 120.5(3) no
C14 C15 C16 . . . 116.7(3) no
N11 C16 C15 . . . 124.7(3) no
N12 C16 C15 . . . 121.1(2) no
N11 C16 N12 . . . 114.2(2) no
N12 C17 N13 . . . 110.6(3) no
N12 C18 N14 . . . 111.3(3) no
N10 C10 H10 . . . 125.00 no
N9 C10 H10 . . . 125.00 no
N10 C11 H11 . . . 124.00 no
N8 C11 H11 . . . 124.00 no
C14 C13 H13 . . . 121.00 no
C12 C13 H13 . . . 121.00 no
C13 C14 H14 . . . 120.00 no
C15 C14 H14 . . . 120.00 no
C14 C15 H15 . . . 122.00 no
C16 C15 H15 . . . 122.00 no
N13 C17 H17 . . . 125.00 no
N12 C17 H17 . . . 125.00 no
N12 C18 H18 . . . 124.00 no
N14 C18 H18 . . . 124.00 no

loop_
_geom_bond_atom_site_label_1
_geom_bond_atom_site_label_2
_geom_bond_site_symmetry_1
_geom_bond_site_symmetry_2
_geom_bond_distance
_geom_bond_publ_flag
O1 H1A . . 0.8500 no
O1 H1B . . 0.8500 no
O2 H2B . . 0.8500 no
O2 H2A . . 0.8500 no
O3 H3A . . 0.8500 no
O3 H3B . . 0.8500 no
N1 N2 . . 1.389(4) no
N1 C1 . . 1.295(5) no
N2 C2 . . 1.296(4) no
N3 C1 . . 1.357(4) no
N3 C3 . . 1.423(4) no
N3 C2 . . 1.354(4) no
N4 C3 . . 1.320(4) no
N4 C7 . . 1.333(4) no
N5 C9 . . 1.366(4) no
N5 C8 . . 1.357(4) no
N5 C7 . . 1.415(4) no
N6 N7 . . 1.391(4) no
N6 C9 . . 1.296(4) no
N7 C8 . . 1.291(4) no
O4 H4A . . 0.8500 no
O4 H4B . . 0.8500 no
N8 C11 . . 1.291(4) no
N8 N9 . . 1.393(4) no
N9 C10 . . 1.301(4) no
N10 C12 . . 1.416(4) no
N10 C10 . . 1.368(4) no
N10 C11 . . 1.351(4) no
N11 C16 . . 1.323(4) no
N11 C12 . . 1.329(4) no
N12 C18 . . 1.352(4) no
N12 C16 . . 1.427(4) no
N12 C17 . . 1.353(4) no
N13 C17 . . 1.290(5) no
N13 N14 . . 1.391(4) no
N14 C18 . . 1.289(4) no
C3 C4 . . 1.376(5) no
C4 C5 . . 1.379(5) no
C5 C6 . . 1.377(4) no
C6 C7 . . 1.374(5) no
C1 H1 . . 0.9300 no
C2 H2 . . 0.9300 no
C4 H4 . . 0.9300 no
C5 H5 . . 0.9300 no
C6 H6 . . 0.9300 no
C8 H8 . . 0.9300 no
C9 H9 . . 0.9300 no
C12 C13 . . 1.373(5) no
C13 C14 . . 1.367(4) no
C14 C15 . . 1.384(5) no
C15 C16 . . 1.374(5) no
C10 H10 . . 0.9300 no
C11 H11 . . 0.9300 no
C13 H13 . . 0.9300 no
C14 H14 . . 0.9300 no
C15 H15 . . 0.9300 no
C17 H17 . . 0.9300 no
C18 H18 . . 0.9300 no

loop_
_geom_hbond_atom_site_label_D
_geom_hbond_atom_site_label_H
_geom_hbond_atom_site_label_A
_geom_hbond_site_symmetry_A
_geom_hbond_distance_DH
_geom_hbond_distance_HA
_geom_hbond_distance_DA
_geom_hbond_angle_DHA
_geom_hbond_publ_flag
O1 H1A N1 2_646 0.85 1.98 2.814(5) 165 yes
O1 H1B N7 1_556 0.85 2.07 2.904(5) 168 yes
O2 H2A O4 . 0.85 1.87 2.709(5) 169 yes
O2 H2B O1 . 0.85 2.00 2.850(6) 174 yes
O3 H3A O1 1_655 0.85 2.05 2.888(5) 169 yes
O3 H3B O2 . 0.85 2.07 2.916(6) 170 yes
O4 H4A N13 2_545 0.85 1.98 2.822(5) 170 yes
O4 H4B N8 1_454 0.85 2.06 2.873(5) 159 yes

loop_
_geom_torsion_atom_site_label_1
_geom_torsion_atom_site_label_2
_geom_torsion_atom_site_label_3
_geom_torsion_atom_site_label_4
_geom_torsion_site_symmetry_1
_geom_torsion_site_symmetry_2
_geom_torsion_site_symmetry_3
_geom_torsion_site_symmetry_4
_geom_torsion
_geom_torsion_publ_flag
C1 N1 N2 C2 . . . . -0.3(4) no
N2 N1 C1 N3 . . . . 0.0(4) no
N1 N2 C2 N3 . . . . 0.4(4) no
C2 N3 C1 N1 . . . . 0.2(4) no
C3 N3 C1 N1 . . . . -176.3(3) no
C1 N3 C2 N2 . . . . -0.3(4) no
C3 N3 C2 N2 . . . . 176.2(3) no
C1 N3 C3 N4 . . . . 170.9(3) no
C1 N3 C3 C4 . . . . -7.3(5) no
C2 N3 C3 N4 . . . . -4.9(5) no
C2 N3 C3 C4 . . . . 176.9(3) no
C7 N4 C3 N3 . . . . -178.4(3) no
C7 N4 C3 C4 . . . . -0.2(5) no
C3 N4 C7 N5 . . . . -178.4(3) no
C3 N4 C7 C6 . . . . 0.8(5) no
C8 N5 C7 N4 . . . . -173.2(3) no
C8 N5 C7 C6 . . . . 7.6(5) no
C9 N5 C7 N4 . . . . 6.3(5) no
C9 N5 C7 C6 . . . . -172.9(3) no
C7 N5 C8 N7 . . . . 179.9(3) no
C9 N5 C8 N7 . . . . 0.3(4) no
C7 N5 C9 N6 . . . . -180.0(3) no
C8 N5 C9 N6 . . . . -0.5(4) no
C9 N6 N7 C8 . . . . -0.2(4) no
N7 N6 C9 N5 . . . . 0.4(4) no
N6 N7 C8 N5 . . . . -0.1(4) no
N9 N8 C11 N10 . . . . 0.5(4) no
C11 N8 N9 C10 . . . . -0.5(4) no
N8 N9 C10 N10 . . . . 0.3(4) no
C11 N10 C10 N9 . . . . 0.0(4) no
C10 N10 C11 N8 . . . . -0.3(4) no
C12 N10 C11 N8 . . . . 178.0(3) no
C12 N10 C10 N9 . . . . -178.3(3) no
C11 N10 C12 N11 . . . . 178.5(3) no
C11 N10 C12 C13 . . . . -1.4(5) no
C10 N10 C12 N11 . . . . -3.5(5) no
C10 N10 C12 C13 . . . . 176.5(3) no
C16 N11 C12 N10 . . . . -179.6(3) no
C12 N11 C16 C15 . . . . 0.5(5) no
C16 N11 C12 C13 . . . . 0.4(5) no
C12 N11 C16 N12 . . . . -178.6(3) no
C17 N12 C16 C15 . . . . -3.5(5) no
C18 N12 C16 N11 . . . . -2.4(5) no
C18 N12 C16 C15 . . . . 178.5(3) no
C16 N12 C17 N13 . . . . -178.6(3) no
C18 N12 C17 N13 . . . . -0.2(4) no
C16 N12 C18 N14 . . . . 178.5(3) no
C17 N12 C16 N11 . . . . 175.6(3) no
C17 N12 C18 N14 . . . . 0.1(4) no
C17 N13 N14 C18 . . . . -0.2(4) no
N14 N13 C17 N12 . . . . 0.3(4) no
N13 N14 C18 N12 . . . . 0.1(4) no
N3 C3 C4 C5 . . . . 177.4(3) no
N4 C3 C4 C5 . . . . -0.7(5) no
C3 C4 C5 C6 . . . . 1.0(5) no
C4 C5 C6 C7 . . . . -0.5(5) no
C5 C6 C7 N4 . . . . -0.4(5) no
C5 C6 C7 N5 . . . . 178.6(3) no
N10 C12 C13 C14 . . . . 179.4(3) no
N11 C12 C13 C14 . . . . -0.6(5) no
C12 C13 C14 C15 . . . . 0.0(5) no
C13 C14 C15 C16 . . . . 0.7(5) no
C14 C15 C16 N11 . . . . -1.0(5) no
C14 C15 C16 N12 . . . . 178.0(3) no
